data_7248070
loop_
_publ_author_name
'Lee, Young Hoon'
'Kusumoto, Sotaro'
'Atoini, Youssef'
'Koide, Yoshihiro'
'Hayami, Shinya'
'Kim, Yang'
'Harrowfield, Jack'
'Thu\'ery, Pierre'

_publ_section_title
;
 Uranyl ion coordination polymers with the dibenzobarrelene-based rac- and
 (R,R)-trans-9,10-dihydro-9,10-ethanoanthracene-11,12-dicarboxylate
 ligands
;
_journal_issue 9
_journal_name_full CrystEngComm
_journal_page_first 1278
_journal_page_last 1291
_journal_paper_doi 10.1039/D3CE01176C
_journal_volume 26
_journal_year 2024
_chemical_formula_sum 'C21 H16.5 N1.5 O6 U'
_chemical_formula_weight 623.89
_space_group_crystal_system triclinic
_space_group_IT_number 2
_space_group_name_Hall '-P 1'
_space_group_name_H-M_alt 'P -1'
_atom_sites_solution_hydrogens geom
_audit_update_record
;
2023-08-24 deposited with the CCDC.	2024-02-01 downloaded from the CCDC.
;
_cell_angle_alpha 103.3336(18)
_cell_angle_beta 92.5999(18)
_cell_angle_gamma 107.6526(17)
_cell_formula_units_Z 2
_cell_length_a 8.7652(4)
_cell_length_b 10.7608(5)
_cell_length_c 11.2060(5)
_cell_measurement_reflns_used 9914
_cell_measurement_temperature 100(2)
_cell_measurement_theta_max 30.8893
_cell_measurement_theta_min 2.4043
_cell_volume 972.43(8)
_computing_cell_refinement 'SAINT V8.40B (Bruker AXS LLC, 2019)'
_computing_data_collection 'Bruker Instrument Service vV6.2.16'
_computing_data_reduction 'SAINT V8.40B (Bruker AXS LLC, 2019)'
_computing_molecular_graphics 'shelXle (C.B. Huebschle, rev 1328)'
_computing_structure_refinement 'SHELXL-2019/1 (Sheldrick, 2019)'
_computing_structure_solution 'XT, VERSION 2018/2'
_diffrn_ambient_temperature 100(2)
_diffrn_detector_area_resol_mean 7.41
_diffrn_detector_type 'Bruker PHOTON III area detector'
_diffrn_measured_fraction_theta_full 1.000
_diffrn_measured_fraction_theta_max 1.000
_diffrn_measurement_device 'Kappa diffractometer'
_diffrn_measurement_device_type 'Bruker D8 Quest'
_diffrn_measurement_method '\f and \w scans'
_diffrn_radiation_monochromator 'multilayer mirror optics'
_diffrn_radiation_type MoK\a
_diffrn_radiation_wavelength 0.71073
_diffrn_reflns_av_R_equivalents 0.0610
_diffrn_reflns_av_unetI/netI 0.0233
_diffrn_reflns_limit_h_max 10
_diffrn_reflns_limit_h_min -10
_diffrn_reflns_limit_k_max 13
_diffrn_reflns_limit_k_min -13
_diffrn_reflns_limit_l_max 13
_diffrn_reflns_limit_l_min -13
_diffrn_reflns_number 50533
_diffrn_reflns_theta_full 25.68
_diffrn_reflns_theta_max 25.68
_diffrn_reflns_theta_min 1.88
_diffrn_source 'microfocus sealed X-ray tube'
_diffrn_source_current 1.4
_diffrn_source_type 'Incoatec I\ms 70 W'
_diffrn_source_voltage 50
_exptl_absorpt_coefficient_mu 8.386
_exptl_absorpt_correction_T_max 0.75
_exptl_absorpt_correction_T_min 0.55
_exptl_absorpt_correction_type multi-scan
_exptl_absorpt_process_details
;
Krause, L., Herbst-Irmer, R., Sheldrick, G. M., Stalke, D. (2015).
"Comparison of silver and molybdenum microfocus X-ray sources for
single-crystal structure determination"
J. Appl. Cryst. 48, 3-10.
doi:10.1107/S1600576714022985
;
_exptl_crystal_colour 'translucent light yellow'
_exptl_crystal_density_diffrn 2.131
_exptl_crystal_density_method 'not measured'
_exptl_crystal_description lath
_exptl_crystal_F_000 586
_exptl_crystal_size_max 0.118
_exptl_crystal_size_mid 0.051
_exptl_crystal_size_min 0.033
_refine_diff_density_max 0.947
_refine_diff_density_min -1.733
_refine_ls_extinction_method none
_refine_ls_goodness_of_fit_ref 1.151
_refine_ls_hydrogen_treatment constr
_refine_ls_matrix_type full
_refine_ls_number_parameters 282
_refine_ls_number_reflns 3696
_refine_ls_number_restraints 12
_refine_ls_restrained_S_all 1.152
_refine_ls_R_factor_all 0.0240
_refine_ls_R_factor_gt 0.0210
_refine_ls_shift/su_max 0.002
_refine_ls_shift/su_mean 0.000
_refine_ls_structure_factor_coef Fsqd
_refine_ls_weighting_details 'w=1/[\s^2^(Fo^2^)+(0.0027P)^2^+3.1447P] where P=(Fo^2^+2Fc^2^)/3'
_refine_ls_weighting_scheme calc
_refine_ls_wR_factor_gt 0.0447
_refine_ls_wR_factor_ref 0.0456
_reflns_number_gt 3431
_reflns_number_total 3696
_reflns_threshold_expression 'I > 2\s(I)'
_cod_data_source_file d3ce01176c2.cif
_cod_data_source_block 1
_cod_depositor_comments
;
The following automatic conversions were performed:

data item '_exptl_absorpt_correction_type' value 'Multi-Scan' was
changed to 'multi-scan' in accordance with the
/home/data/users/saulius/crontab/automatic-downloads/rss-feeds/RSC/lib/dictionaries/cif_core.dic
dictionary named 'cif_core.dic' version 2.4.2 last updated on
2011-04-26.

Automatic conversion script
Id: cif_fix_values 8170 2020-07-09 18:12:32Z antanas 

 Adding full bibliography for 7248070--7248077.cif.
;
_cod_original_formula_sum 'C21 H16.50 N1.50 O6 U'
_cod_database_code 7248070

loop_
_space_group_symop_operation_xyz
'x, y, z'
'-x, -y, -z'

loop_
_atom_site_type_symbol
_atom_site_label
_atom_site_fract_x
_atom_site_fract_y
_atom_site_fract_z
_atom_site_U_iso_or_equiv
_atom_site_adp_type
_atom_site_calc_flag
_atom_site_refinement_flags_adp
_atom_site_refinement_flags_occupancy
_atom_site_refinement_flags_posn
_atom_site_occupancy
_atom_site_disorder_assembly
_atom_site_disorder_group
U U1 0.70112(2) 0.44623(2) 0.53846(2) 0.02048(5) Uani d . . . 1 . .
O O1 0.6068(4) 0.2881(3) 0.4342(3) 0.0322(7) Uani d . . . 1 . .
O O2 0.7952(4) 0.6062(3) 0.6411(3) 0.0299(7) Uani d . . . 1 . .
O O3 0.5717(3) 0.5510(3) 0.4163(3) 0.0232(6) Uani d . . . 1 . .
O O4 0.4497(4) 0.6314(3) 0.2934(3) 0.0302(7) Uani d . . . 1 . .
O O5 0.8808(3) 0.5027(3) 0.4006(3) 0.0247(6) Uani d . . . 1 . .
O O6 1.1155(4) 0.6498(3) 0.3870(3) 0.0302(7) Uani d . . . 1 . .
N N1 0.4818(6) 0.3089(6) 0.1459(4) 0.0524(12) Uani d . . . 1 . .
C C1 0.7178(5) 0.6212(4) 0.2548(4) 0.0245(9) Uani d U . . 1 . .
H H1 0.725484 0.529491 0.218985 0.029000 Uiso calc U . R 1 . .
C C2 0.8765(5) 0.7042(4) 0.3433(4) 0.0223(8) Uani d U . . 1 . .
H H2 0.844209 0.749892 0.421639 0.027000 Uiso calc U . R 1 . .
C C3 0.5712(5) 0.6021(4) 0.3214(4) 0.0263(9) Uani d . . . 1 . .
C C4 0.9647(5) 0.6112(4) 0.3775(4) 0.0246(9) Uani d . . . 1 . .
C C5 0.7117(5) 0.6879(4) 0.1451(4) 0.0259(9) Uani d . . . 1 . .
H H5 0.609676 0.641310 0.086970 0.031000 Uiso calc U . R 1 . .
C C6 0.9808(5) 0.8164(4) 0.2901(4) 0.0231(9) Uani d . . . 1 . .
H H6 1.085593 0.868379 0.343684 0.028000 Uiso calc U . R 1 . .
C C7 0.8598(5) 0.6811(4) 0.0821(4) 0.0252(9) Uani d . . . 1 . .
C C8 1.0053(5) 0.7493(4) 0.1619(4) 0.0240(9) Uani d . . . 1 . .
C C9 1.1517(5) 0.7530(4) 0.1179(4) 0.0287(10) Uani d . . . 1 . .
H H9 1.249751 0.796375 0.171883 0.034000 Uiso calc U . R 1 . .
C C10 1.1541(6) 0.6930(5) -0.0054(4) 0.0317(10) Uani d . . . 1 . .
H H10 1.254341 0.697658 -0.036214 0.038000 Uiso calc U . R 1 . .
C C11 1.0109(6) 0.6263(5) -0.0838(4) 0.0325(11) Uani d . . . 1 . .
H H11 1.014194 0.586252 -0.168201 0.039000 Uiso calc U . R 1 . .
C C12 0.8619(6) 0.6173(5) -0.0404(4) 0.0293(10) Uani d . . . 1 . .
H H12 0.764088 0.568592 -0.093635 0.035000 Uiso calc U . R 1 . .
C C13 0.7350(5) 0.8358(5) 0.1983(4) 0.0265(10) Uani d . . . 1 . .
C C14 0.6327(6) 0.9058(5) 0.1715(4) 0.0296(10) Uani d . . . 1 . .
H H14 0.532306 0.859248 0.120963 0.036000 Uiso calc U . R 1 . .
C C15 0.6802(6) 1.0452(5) 0.2203(5) 0.0374(12) Uani d . . . 1 . .
H H15 0.612063 1.093675 0.201272 0.045000 Uiso calc U . R 1 . .
C C16 0.8251(6) 1.1146(5) 0.2960(5) 0.0368(11) Uani d . . . 1 . .
H H16 0.855964 1.209694 0.327876 0.044000 Uiso calc U . R 1 . .
C C17 0.9258(6) 1.0433(5) 0.3252(4) 0.0338(11) Uani d . . . 1 . .
H H17 1.023557 1.089337 0.379137 0.041000 Uiso calc U . R 1 . .
C C18 0.8813(5) 0.9058(4) 0.2747(4) 0.0260(9) Uani d . . . 1 . .
C C19 0.3682(8) 0.2225(6) 0.1416(5) 0.0433(13) Uani d . . . 1 . .
C C20 0.2207(10) 0.1119(7) 0.1323(9) 0.093(3) Uani d . . . 1 . .
H H20A 0.129424 0.146726 0.140306 0.140000 Uiso calc U . R 1 . .
H H20B 0.228775 0.067678 0.198516 0.140000 Uiso calc U . R 1 . .
H H20C 0.203952 0.046595 0.051980 0.140000 Uiso calc U . R 1 . .
N N2 1.2987(11) 1.0763(10) 0.4602(9) 0.048(2) Uani d . P . 0.5 A -1
C C21 1.4091(16) 1.0494(12) 0.4894(11) 0.043(3) Uani d . P . 0.5 A -1
C C22 1.5534(14) 1.0219(16) 0.5291(14) 0.052(3) Uani d . P . 0.5 A -1
H H22A 1.629102 1.104148 0.584436 0.079000 Uiso calc U P R 0.5 A -1
H H22B 1.604534 0.992448 0.456718 0.079000 Uiso calc U P R 0.5 A -1
H H22C 1.523787 0.950742 0.573001 0.079000 Uiso calc U P R 0.5 A -1

loop_
_atom_site_aniso_label
_atom_site_aniso_U_11
_atom_site_aniso_U_22
_atom_site_aniso_U_33
_atom_site_aniso_U_12
_atom_site_aniso_U_13
_atom_site_aniso_U_23
U1 0.01802(8) 0.02392(8) 0.02286(8) 0.00916(6) 0.00331(5) 0.00912(6)
O1 0.0297(18) 0.0293(17) 0.0397(19) 0.0132(14) 0.0017(14) 0.0086(15)
O2 0.0244(17) 0.0320(17) 0.0328(18) 0.0085(14) 0.0022(13) 0.0086(14)
O3 0.0212(15) 0.0310(16) 0.0237(15) 0.0118(13) 0.0054(12) 0.0143(13)
O4 0.0196(16) 0.0458(19) 0.0354(18) 0.0136(14) 0.0067(13) 0.0254(15)
O5 0.0229(16) 0.0317(17) 0.0282(16) 0.0149(13) 0.0079(12) 0.0151(13)
O6 0.0207(16) 0.0397(18) 0.0404(19) 0.0153(14) 0.0083(13) 0.0215(15)
N1 0.049(3) 0.066(3) 0.045(3) 0.029(3) 0.001(2) 0.005(3)
C1 0.024(2) 0.032(2) 0.023(2) 0.0119(17) 0.0044(16) 0.0132(17)
C2 0.0241(19) 0.032(2) 0.0214(18) 0.0150(16) 0.0034(15) 0.0193(16)
C3 0.024(2) 0.028(2) 0.027(2) 0.0068(18) 0.0005(18) 0.0093(19)
C4 0.026(2) 0.032(2) 0.027(2) 0.021(2) 0.0079(18) 0.0118(19)
C5 0.021(2) 0.036(2) 0.025(2) 0.0117(19) 0.0026(17) 0.0128(19)
C6 0.019(2) 0.027(2) 0.026(2) 0.0099(18) 0.0060(17) 0.0081(18)
C7 0.029(2) 0.023(2) 0.028(2) 0.0105(18) 0.0064(18) 0.0113(18)
C8 0.027(2) 0.026(2) 0.024(2) 0.0128(18) 0.0057(18) 0.0095(18)
C9 0.025(2) 0.029(2) 0.035(3) 0.0109(19) 0.0061(19) 0.012(2)
C10 0.029(3) 0.036(3) 0.039(3) 0.016(2) 0.015(2) 0.016(2)
C11 0.041(3) 0.036(3) 0.029(2) 0.021(2) 0.012(2) 0.011(2)
C12 0.032(3) 0.032(2) 0.030(2) 0.015(2) 0.0050(19) 0.012(2)
C13 0.025(2) 0.037(3) 0.027(2) 0.017(2) 0.0110(18) 0.015(2)
C14 0.029(2) 0.044(3) 0.029(2) 0.023(2) 0.0115(19) 0.018(2)
C15 0.042(3) 0.050(3) 0.039(3) 0.033(3) 0.017(2) 0.021(2)
C16 0.044(3) 0.035(3) 0.041(3) 0.024(2) 0.018(2) 0.013(2)
C17 0.039(3) 0.035(3) 0.032(3) 0.017(2) 0.011(2) 0.009(2)
C18 0.029(2) 0.031(2) 0.026(2) 0.017(2) 0.0091(18) 0.0112(19)
C19 0.062(4) 0.050(3) 0.040(3) 0.038(3) 0.023(3) 0.023(3)
C20 0.099(6) 0.056(4) 0.151(8) 0.035(4) 0.090(6) 0.049(5)
N2 0.031(5) 0.055(6) 0.056(6) 0.005(4) 0.006(4) 0.022(5)
C21 0.039(7) 0.035(7) 0.047(7) 0.001(6) 0.008(5) 0.013(6)
C22 0.048(9) 0.050(9) 0.064(10) 0.009(7) 0.012(6) 0.031(8)

loop_
_atom_type_symbol
_atom_type_description
_atom_type_scat_dispersion_real
_atom_type_scat_dispersion_imag
_atom_type_scat_source
C C 0.0033 0.0016 'International Tables Vol C Tables 4.2.6.8 and 6.1.1.4'
H H 0.0000 0.0000 'International Tables Vol C Tables 4.2.6.8 and 6.1.1.4'
N N 0.0061 0.0033 'International Tables Vol C Tables 4.2.6.8 and 6.1.1.4'
O O 0.0106 0.0060 'International Tables Vol C Tables 4.2.6.8 and 6.1.1.4'
U U -9.6767 9.6646 'International Tables Vol C Tables 4.2.6.8 and 6.1.1.4'

loop_
_geom_angle_atom_site_label_1
_geom_angle_atom_site_label_2
_geom_angle_atom_site_label_3
_geom_angle_site_symmetry_1
_geom_angle_site_symmetry_3
_geom_angle
_geom_angle_publ_flag
O1 U1 O2 . . 179.02(15) ?
O1 U1 O5 . . 89.75(13) ?
O2 U1 O5 . . 89.69(13) ?
O1 U1 O6 . 2_766 87.39(13) ?
O2 U1 O6 . 2_766 93.38(13) ?
O5 U1 O6 . 2_766 86.03(10) ?
O1 U1 O3 . . 90.39(12) ?
O2 U1 O3 . . 88.70(12) ?
O5 U1 O3 . . 76.48(10) ?
O6 U1 O3 2_766 . 162.38(10) ?
O1 U1 O3 . 2_666 87.30(13) ?
O2 U1 O3 . 2_666 92.62(12) ?
O5 U1 O3 . 2_666 140.04(9) ?
O6 U1 O3 2_766 2_666 133.54(10) ?
O3 U1 O3 . 2_666 63.71(11) ?
O1 U1 O4 . 2_666 90.83(13) ?
O2 U1 O4 . 2_666 89.89(13) ?
O5 U1 O4 . 2_666 167.97(9) ?
O6 U1 O4 2_766 2_666 81.99(10) ?
O3 U1 O4 . 2_666 115.53(9) ?
O3 U1 O4 2_666 2_666 51.98(9) ?
C3 O3 U1 . . 148.2(3) ?
C3 O3 U1 . 2_666 95.1(2) ?
U1 O3 U1 . 2_666 116.29(11) ?
C3 O4 U1 . 2_666 95.2(3) ?
C4 O5 U1 . . 135.8(3) ?
C4 O6 U1 . 2_766 129.4(3) ?
C3 C1 C2 . . 112.4(3) ?
C3 C1 C5 . . 114.5(4) ?
C2 C1 C5 . . 108.4(3) ?
C3 C1 H1 . . 107.000000 ?
C2 C1 H1 . . 107.000000 ?
C5 C1 H1 . . 107.000000 ?
C6 C2 C4 . . 114.4(3) ?
C6 C2 C1 . . 110.7(3) ?
C4 C2 C1 . . 111.2(4) ?
C6 C2 H2 . . 106.700000 ?
C4 C2 H2 . . 106.700000 ?
C1 C2 H2 . . 106.700000 ?
O4 C3 O3 . . 117.7(4) ?
O4 C3 C1 . . 125.1(4) ?
O3 C3 C1 . . 117.2(4) ?
O6 C4 O5 . . 123.5(4) ?
O6 C4 C2 . . 118.3(4) ?
O5 C4 C2 . . 118.1(4) ?
C13 C5 C7 . . 106.6(3) ?
C13 C5 C1 . . 108.3(3) ?
C7 C5 C1 . . 105.4(3) ?
C13 C5 H5 . . 112.100000 ?
C7 C5 H5 . . 112.100000 ?
C1 C5 H5 . . 112.100000 ?
C8 C6 C18 . . 106.6(3) ?
C8 C6 C2 . . 106.8(3) ?
C18 C6 C2 . . 107.1(3) ?
C8 C6 H6 . . 112.000000 ?
C18 C6 H6 . . 112.000000 ?
C2 C6 H6 . . 112.000000 ?
C12 C7 C8 . . 120.4(4) ?
C12 C7 C5 . . 126.7(4) ?
C8 C7 C5 . . 112.9(4) ?
C9 C8 C7 . . 119.9(4) ?
C9 C8 C6 . . 126.8(4) ?
C7 C8 C6 . . 113.3(4) ?
C10 C9 C8 . . 119.7(4) ?
C10 C9 H9 . . 120.100000 ?
C8 C9 H9 . . 120.100000 ?
C9 C10 C11 . . 120.3(4) ?
C9 C10 H10 . . 119.800000 ?
C11 C10 H10 . . 119.800000 ?
C10 C11 C12 . . 120.9(4) ?
C10 C11 H11 . . 119.500000 ?
C12 C11 H11 . . 119.500000 ?
C7 C12 C11 . . 118.7(4) ?
C7 C12 H12 . . 120.700000 ?
C11 C12 H12 . . 120.700000 ?
C14 C13 C18 . . 119.8(4) ?
C14 C13 C5 . . 126.5(4) ?
C18 C13 C5 . . 113.6(4) ?
C15 C14 C13 . . 118.9(5) ?
C15 C14 H14 . . 120.500000 ?
C13 C14 H14 . . 120.500000 ?
C16 C15 C14 . . 121.3(4) ?
C16 C15 H15 . . 119.300000 ?
C14 C15 H15 . . 119.300000 ?
C15 C16 C17 . . 119.6(5) ?
C15 C16 H16 . . 120.200000 ?
C17 C16 H16 . . 120.200000 ?
C18 C17 C16 . . 119.3(5) ?
C18 C17 H17 . . 120.300000 ?
C16 C17 H17 . . 120.300000 ?
C17 C18 C13 . . 121.0(4) ?
C17 C18 C6 . . 125.8(4) ?
C13 C18 C6 . . 113.1(4) ?
N1 C19 C20 . . 178.3(7) ?
C19 C20 H20A . . 109.500000 ?
C19 C20 H20B . . 109.500000 ?
H20A C20 H20B . . 109.500000 ?
C19 C20 H20C . . 109.500000 ?
H20A C20 H20C . . 109.500000 ?
H20B C20 H20C . . 109.500000 ?
N2 C21 C22 . . 177.3(14) ?
C21 C22 H22A . . 109.500000 ?
C21 C22 H22B . . 109.500000 ?
H22A C22 H22B . . 109.500000 ?
C21 C22 H22C . . 109.500000 ?
H22A C22 H22C . . 109.500000 ?
H22B C22 H22C . . 109.500000 ?

loop_
_geom_bond_atom_site_label_1
_geom_bond_atom_site_label_2
_geom_bond_site_symmetry_2
_geom_bond_distance
_geom_bond_publ_flag
U1 O1 . 1.757(3) ?
U1 O2 . 1.762(3) ?
U1 O5 . 2.304(3) ?
U1 O6 2_766 2.374(3) ?
U1 O3 . 2.404(3) ?
U1 O3 2_666 2.474(3) ?
U1 O4 2_666 2.506(3) ?
O3 C3 . 1.305(5) ?
O4 C3 . 1.245(5) ?
O5 C4 . 1.268(5) ?
O6 C4 . 1.251(5) ?
N1 C19 . 1.128(7) ?
C1 C3 . 1.499(6) ?
C1 C2 . 1.559(6) ?
C1 C5 . 1.567(6) ?
C1 H1 . 1.000000 ?
C2 C6 . 1.536(5) ?
C2 C4 . 1.537(5) ?
C2 H2 . 1.000000 ?
C5 C13 . 1.511(6) ?
C5 C7 . 1.518(6) ?
C5 H5 . 1.000000 ?
C6 C8 . 1.509(6) ?
C6 C18 . 1.513(6) ?
C6 H6 . 1.000000 ?
C7 C12 . 1.390(6) ?
C7 C8 . 1.411(6) ?
C8 C9 . 1.388(6) ?
C9 C10 . 1.387(6) ?
C9 H9 . 0.950000 ?
C10 C11 . 1.388(7) ?
C10 H10 . 0.950000 ?
C11 C12 . 1.398(6) ?
C11 H11 . 0.950000 ?
C12 H12 . 0.950000 ?
C13 C14 . 1.398(6) ?
C13 C18 . 1.400(6) ?
C14 C15 . 1.395(7) ?
C14 H14 . 0.950000 ?
C15 C16 . 1.387(7) ?
C15 H15 . 0.950000 ?
C16 C17 . 1.406(7) ?
C16 H16 . 0.950000 ?
C17 C18 . 1.381(6) ?
C17 H17 . 0.950000 ?
C19 C20 . 1.448(9) ?
C20 H20A . 0.980000 ?
C20 H20B . 0.980000 ?
C20 H20C . 0.980000 ?
N2 C21 . 1.145(16) ?
C21 C22 . 1.46(2) ?
C22 H22A . 0.980000 ?
C22 H22B . 0.980000 ?
C22 H22C . 0.980000 ?
